data_7114811
loop_
_publ_author_name
'Adams, Harry'
'Bernad Jr., Pablo L.'
'Hembury, Guy A.'
'Hunter, Christopher A.'
'McCabe, James F.'
'Eggleston, Drake S.'
'Haltiwanger, R. Curtis'
'Livingstone, David J.'
'D. M. Harris, Kenneth'
'Kariuki, Benson M.'

_publ_section_title
;
 Substituent effects on aromatic interactions in the solid state
;
_journal_issue 16
_journal_name_full 'Chemical Communications'
_journal_page_first 1500
_journal_paper_doi 10.1039/b101575n
_journal_year 2001
_chemical_formula_sum 'C21 H26 N2 O3'
_chemical_formula_weight 354.44
_chemical_name_common '4 nitro N-2,6 diethylphenyl 4 t-butylbenzamide'
_chemical_name_systematic
;
?
;
_space_group_IT_number 14
_symmetry_cell_setting monoclinic
_symmetry_space_group_name_Hall '-P 2yn'
_symmetry_space_group_name_H-M 'P 1 21/n 1'
_atom_sites_solution_hydrogens geom
_atom_sites_solution_primary direct
_atom_sites_solution_secondary difmap
_audit_creation_method SHELXL-97
_cell_angle_alpha 90.00
_cell_angle_beta 94.625(4)
_cell_angle_gamma 90.00
_cell_formula_units_Z 12
_cell_length_a 10.601(2)
_cell_length_b 20.517(5)
_cell_length_c 27.623(6)
_cell_measurement_temperature 296(2)
_cell_volume 5988(2)
_computing_structure_refinement 'SHELXL-97 (Sheldrick, 1997)'
_diffrn_ambient_temperature 296(2)
_diffrn_measured_fraction_theta_full 0.841
_diffrn_measured_fraction_theta_max 0.841
_diffrn_measurement_device_type 'Rigaku R-axis IIc'
_diffrn_measurement_method 'Image plate scans'
_diffrn_radiation_monochromator graphite
_diffrn_radiation_source 'Rotating anode'
_diffrn_radiation_type MoK\a
_diffrn_radiation_wavelength 0.71069
_diffrn_reflns_av_R_equivalents 0.1477
_diffrn_reflns_av_sigmaI/netI 0.1347
_diffrn_reflns_limit_h_max 10
_diffrn_reflns_limit_h_min -10
_diffrn_reflns_limit_k_max 20
_diffrn_reflns_limit_k_min -19
_diffrn_reflns_limit_l_max 27
_diffrn_reflns_limit_l_min -27
_diffrn_reflns_number 14484
_diffrn_reflns_theta_full 20.99
_diffrn_reflns_theta_max 20.99
_diffrn_reflns_theta_min 1.24
_exptl_absorpt_coefficient_mu 0.079
_exptl_absorpt_correction_T_max 0.9937
_exptl_absorpt_correction_T_min 0.9691
_exptl_crystal_density_diffrn 1.179
_exptl_crystal_density_method 'not measured'
_exptl_crystal_F_000 2280
_exptl_crystal_size_max 0.40
_exptl_crystal_size_mid 0.40
_exptl_crystal_size_min 0.08
_refine_diff_density_max 0.375
_refine_diff_density_min -0.333
_refine_diff_density_rms 0.063
_refine_ls_extinction_method none
_refine_ls_goodness_of_fit_ref 1.105
_refine_ls_hydrogen_treatment mixed
_refine_ls_matrix_type full
_refine_ls_number_parameters 610
_refine_ls_number_reflns 5417
_refine_ls_number_restraints 1
_refine_ls_restrained_S_all 1.105
_refine_ls_R_factor_all 0.1961
_refine_ls_R_factor_gt 0.1184
_refine_ls_shift/su_max 2.796
_refine_ls_shift/su_mean 0.076
_refine_ls_structure_factor_coef Fsqd
_refine_ls_weighting_details 'calc w=1/[\s^2^(Fo^2^)+(0.1845P)^2^+2.3445P] where P=(Fo^2^+2Fc^2^)/3'
_refine_ls_weighting_scheme calc
_refine_ls_wR_factor_gt 0.3090
_refine_ls_wR_factor_ref 0.3630
_reflns_number_gt 3105
_reflns_number_total 5417
_reflns_threshold_expression >2sigma(I)
_cod_data_source_file b101575n.txt
_cod_data_source_block gah14
_cod_depositor_comments
;
The following automatic conversions were performed:

'_symmetry_cell_setting' value 'Monoclinic' changed to 'monoclinic'
according to
/usr/data/users/saulius/automatic-downloads/retrospective/RSC/lib/dictionaries/cif_core.dic
dictionary named 'cif_core.dic' version 2.4.2 from 2011-04-26.

Automatic conversion script
Id: cif_fix_values 2281 2013-09-26 08:29:07Z andrius 
;
_cod_original_cell_volume 5989(2)
_cod_original_sg_symbol_H-M P21/n
_cod_database_code 7114811

loop_
_symmetry_equiv_pos_as_xyz
'x, y, z'
'-x+1/2, y+1/2, -z+1/2'
'-x, -y, -z'
'x-1/2, -y-1/2, z-1/2'

loop_
_atom_site_label
_atom_site_type_symbol
_atom_site_fract_x
_atom_site_fract_y
_atom_site_fract_z
_atom_site_U_iso_or_equiv
_atom_site_adp_type
_atom_site_occupancy
_atom_site_symmetry_multiplicity
_atom_site_calc_flag
_atom_site_refinement_flags
O1 O 0.5349(10) -0.0201(4) 0.6152(5) 0.190(6) Uani 1 1 d .
O2 O 0.3417(10) -0.0155(4) 0.6084(5) 0.179(5) Uani 1 1 d .
O3 O 0.4375(6) 0.3159(3) 0.5913(2) 0.078(2) Uani 1 1 d .
O4 O 0.3382(8) -0.0307(3) 0.4891(4) 0.142(4) Uani 1 1 d .
O5 O 0.1431(9) -0.0243(3) 0.4959(4) 0.157(5) Uani 1 1 d .
O6 O 0.1916(7) 0.2908(3) 0.4328(2) 0.091(2) Uani 1 1 d .
O7 O 0.1520(9) -0.0592(4) 0.3791(5) 0.160(5) Uani 1 1 d .
O8 O -0.0445(9) -0.0572(4) 0.3831(4) 0.139(4) Uani 1 1 d .
O9 O -0.0102(7) 0.2380(3) 0.2701(3) 0.104(3) Uani 1 1 d .
N1 N 0.4413(13) 0.0094(4) 0.6144(4) 0.103(3) Uani 1 1 d .
N2 N 0.4666(7) 0.2730(3) 0.6652(3) 0.066(2) Uani 1 1 d .
H2 H 0.4753 0.2807 0.6959 0.079 Uiso 1 1 calc R
N3 N 0.2449(10) -0.0005(4) 0.4947(4) 0.101(3) Uani 1 1 d .
N4 N 0.2785(7) 0.2711(3) 0.5077(2) 0.062(2) Uani 1 1 d .
H4 H 0.3120 0.2870 0.5346 0.075 Uiso 1 1 calc R
N5 N 0.0546(12) -0.0317(4) 0.3787(4) 0.097(3) Uani 1 1 d .
N6 N 0.0523(4) 0.23985(18) 0.34913(13) 0.068(2) Uani 1 1 d .
H6 H 0.0688 0.2638 0.3744 0.082 Uiso 1 1 calc R
C1 C 0.4457(4) 0.07787(18) 0.62574(13) 0.073(3) Uani 1 1 d R
C2 C 0.5622(4) 0.10933(18) 0.62896(13) 0.115(4) Uani 1 1 d R
H2A H 0.6351 0.0863 0.6234 0.138 Uiso 1 1 calc R
C3 C 0.5696(4) 0.17522(18) 0.64055(13) 0.109(4) Uani 1 1 d RD
C4 C 0.4605(4) 0.20964(18) 0.64891(13) 0.064(2) Uani 1 1 d R
C5 C 0.3440(4) 0.17818(18) 0.64569(13) 0.094(3) Uani 1 1 d R
C6 C 0.3366(4) 0.11229(18) 0.63411(13) 0.105(4) Uani 1 1 d R
H6A H 0.2587 0.0912 0.6320 0.126 Uiso 1 1 calc R
C7 C 0.2089(19) 0.2203(7) 0.6435(8) 0.171(7) Uani 1 1 d .
H7A H 0.2190 0.2641 0.6312 0.205 Uiso 1 1 calc R
H7B H 0.1411 0.1984 0.6243 0.205 Uiso 1 1 calc R
C8 C 0.191(2) 0.2202(10) 0.6881(8) 0.241(12) Uani 1 1 d .
H8A H 0.2313 0.1826 0.7033 0.290 Uiso 1 1 calc R
H8B H 0.1021 0.2188 0.6920 0.290 Uiso 1 1 calc R
H8C H 0.2269 0.2590 0.7031 0.290 Uiso 1 1 calc R
C9 C 0.6914(11) 0.2144(8) 0.6348(11) 0.281(18) Uani 1 1 d D
H9A H 0.7322 0.1933 0.6087 0.337 Uiso 1 1 calc R
H9B H 0.6639 0.2568 0.6225 0.337 Uiso 1 1 calc R
C10 C 0.759(2) 0.2230(12) 0.6603(12) 0.33(2) Uani 1 1 d .
H10A H 0.7230 0.2425 0.6877 0.390 Uiso 1 1 calc R
H10B H 0.8196 0.2521 0.6482 0.390 Uiso 1 1 calc R
H10C H 0.7994 0.1827 0.6701 0.390 Uiso 1 1 calc R
C11 C 0.4592(4) 0.32256(19) 0.63405(16) 0.057(2) Uani 1 1 d .
C12 C 0.4745(4) 0.38958(19) 0.65585(16) 0.066(3) Uani 1 1 d R
C13 C 0.4869(4) 0.40195(19) 0.70548(16) 0.101(4) Uani 1 1 d R
H13 H 0.4844 0.3677 0.7274 0.121 Uiso 1 1 calc R
C14 C 0.5032(4) 0.46549(19) 0.72230(16) 0.114(4) Uani 1 1 d R
H14 H 0.5115 0.4738 0.7555 0.137 Uiso 1 1 calc R
C15 C 0.5070(4) 0.51667(19) 0.68948(16) 0.094(3) Uani 1 1 d R
C16 C 0.4946(4) 0.50430(19) 0.63985(16) 0.099(4) Uani 1 1 d R
H16 H 0.4972 0.5385 0.6179 0.119 Uiso 1 1 calc R
C17 C 0.4784(4) 0.44076(19) 0.62303(16) 0.085(3) Uani 1 1 d R
H17 H 0.4701 0.4325 0.5898 0.102 Uiso 1 1 calc R
C18 C 0.5134(17) 0.5876(5) 0.7077(5) 0.129(5) Uani 1 1 d .
C19 C 0.523(2) 0.5929(6) 0.7597(7) 0.216(9) Uani 1 1 d .
H19A H 0.5991 0.5715 0.7728 0.259 Uiso 1 1 calc R
H19B H 0.4511 0.5727 0.7723 0.259 Uiso 1 1 calc R
H19C H 0.5264 0.6381 0.7688 0.259 Uiso 1 1 calc R
C20 C 0.623(3) 0.6165(9) 0.6906(11) 0.39(3) Uani 1 1 d .
H20A H 0.6972 0.5974 0.7071 0.471 Uiso 1 1 calc R
H20B H 0.6224 0.6625 0.6969 0.471 Uiso 1 1 calc R
H20C H 0.6235 0.6092 0.6563 0.471 Uiso 1 1 calc R
C21 C 0.3992(13) 0.6278(5) 0.6892(7) 0.299(17) Uani 1 1 d .
H21A H 0.4089 0.6717 0.7009 0.359 Uiso 1 1 calc R
H21B H 0.3240 0.6091 0.7005 0.359 Uiso 1 1 calc R
H21C H 0.3925 0.6280 0.6543 0.359 Uiso 1 1 calc R
C22 C 0.2550(4) 0.06989(18) 0.49645(13) 0.064(3) Uani 1 1 d R
C23 C 0.3725(4) 0.10014(18) 0.49705(13) 0.074(3) Uani 1 1 d R
H23 H 0.4453 0.0752 0.4956 0.089 Uiso 1 1 calc R
C24 C 0.3810(4) 0.1677(2) 0.49987(13) 0.070(3) Uani 1 1 d R
C25 C 0.2722(4) 0.20492(18) 0.50208(13) 0.059(2) Uani 1 1 d R
C26 C 0.1547(4) 0.17468(18) 0.50148(13) 0.066(3) Uani 1 1 d R
C27 C 0.1462(4) 0.10716(19) 0.49866(14) 0.074(3) Uani 1 1 d R
H27 H 0.0676 0.0869 0.4983 0.088 Uiso 1 1 calc R
C28 C 0.0357(10) 0.2127(5) 0.5077(5) 0.112(4) Uani 1 1 d .
H28A H 0.0570 0.2451 0.5326 0.134 Uiso 1 1 calc R
H28B H 0.0159 0.2364 0.4777 0.134 Uiso 1 1 calc R
C29 C -0.0725(12) 0.1840(6) 0.5191(7) 0.164(7) Uani 1 1 d .
H29A H -0.0962 0.1509 0.4955 0.196 Uiso 1 1 calc R
H29B H -0.1385 0.2161 0.5190 0.196 Uiso 1 1 calc R
H29C H -0.0599 0.1647 0.5507 0.196 Uiso 1 1 calc R
C30 C 0.5068(10) 0.1980(5) 0.5013(5) 0.095(3) Uani 1 1 d .
H30A H 0.5027 0.2404 0.5167 0.114 Uiso 1 1 calc R
H30B H 0.5658 0.1715 0.5215 0.114 Uiso 1 1 calc R
C31 C 0.5528(16) 0.2058(8) 0.4573(6) 0.198(9) Uani 1 1 d .
H31A H 0.5554 0.1644 0.4413 0.237 Uiso 1 1 calc R
H31B H 0.6367 0.2237 0.4615 0.237 Uiso 1 1 calc R
H31C H 0.4990 0.2350 0.4379 0.237 Uiso 1 1 calc R
C32 C 0.2351(3) 0.31033(15) 0.47363(14) 0.063(3) Uani 1 1 d .
C33 C 0.2401(3) 0.38214(15) 0.48160(14) 0.054(2) Uani 1 1 d R
C34 C 0.2306(3) 0.40832(15) 0.52757(14) 0.080(3) Uani 1 1 d R
H34 H 0.2234 0.3809 0.5540 0.096 Uiso 1 1 calc R
C35 C 0.2320(3) 0.47551(15) 0.53404(14) 0.088(3) Uani 1 1 d R
H35 H 0.2256 0.4930 0.5648 0.106 Uiso 1 1 calc R
C36 C 0.2428(3) 0.51651(15) 0.49453(14) 0.070(3) Uani 1 1 d R
C37 C 0.2523(3) 0.49033(15) 0.44856(14) 0.095(4) Uani 1 1 d R
H37 H 0.2596 0.5178 0.4221 0.114 Uiso 1 1 calc R
C38 C 0.2510(3) 0.42314(15) 0.44209(14) 0.096(4) Uani 1 1 d R
H38 H 0.2573 0.4056 0.4113 0.115 Uiso 1 1 calc R
C39 C 0.2389(12) 0.5909(4) 0.5011(4) 0.094(3) Uani 1 1 d .
C40 C 0.375(2) 0.6077(6) 0.5156(10) 0.295(15) Uani 1 1 d .
H40A H 0.3948 0.5975 0.5493 0.354 Uiso 1 1 calc R
H40B H 0.3887 0.6534 0.5106 0.354 Uiso 1 1 calc R
H40C H 0.4295 0.5830 0.4963 0.354 Uiso 1 1 calc R
C41 C 0.168(2) 0.6113(5) 0.5412(6) 0.232(12) Uani 1 1 d .
H41A H 0.0851 0.5918 0.5379 0.279 Uiso 1 1 calc R
H41B H 0.1592 0.6579 0.5408 0.279 Uiso 1 1 calc R
H41C H 0.2113 0.5978 0.5713 0.279 Uiso 1 1 calc R
C42 C 0.216(2) 0.6291(2) 0.45091(18) 0.287(14) Uani 1 1 d .
H42A H 0.1391 0.6141 0.4338 0.345 Uiso 1 1 calc R
H42B H 0.2858 0.6213 0.4315 0.345 Uiso 1 1 calc R
H42C H 0.2098 0.6750 0.4572 0.345 Uiso 1 1 calc R
C43 C 0.0584(5) 0.0378(2) 0.37125(15) 0.076(3) Uani 1 1 d R
C44 C 0.1724(5) 0.0688(2) 0.36463(15) 0.089(3) Uani 1 1 d R
H44 H 0.2469 0.0447 0.3655 0.107 Uiso 1 1 calc R
C45 C 0.1751(5) 0.1356(2) 0.35674(15) 0.076(3) Uani 1 1 d R
C46 C 0.0637(4) 0.1716(2) 0.35548(15) 0.068(3) Uani 1 1 d R
C47 C -0.0503(4) 0.1407(2) 0.36210(15) 0.098(4) Uani 1 1 d R
C48 C -0.0529(4) 0.0738(2) 0.36998(15) 0.105(4) Uani 1 1 d R
H48 H -0.1292 0.0531 0.3744 0.126 Uiso 1 1 calc R
C49 C 0.2890(12) 0.1724(6) 0.3519(6) 0.123(5) Uani 1 1 d .
H49A H 0.2797 0.2156 0.3654 0.148 Uiso 1 1 calc R
H49B H 0.3593 0.1511 0.3702 0.148 Uiso 1 1 calc R
C50 C 0.3142(18) 0.1775(8) 0.3051(8) 0.213(10) Uani 1 1 d .
H50A H 0.3069 0.1353 0.2900 0.256 Uiso 1 1 calc R
H50B H 0.3986 0.1937 0.3034 0.256 Uiso 1 1 calc R
H50C H 0.2550 0.2069 0.2886 0.256 Uiso 1 1 calc R
C51 C -0.1804(13) 0.1791(7) 0.3747(8) 0.157(6) Uani 1 1 d .
H51A H -0.2158 0.1595 0.4026 0.188 Uiso 1 1 calc R
H51B H -0.1628 0.2247 0.3818 0.188 Uiso 1 1 calc R
C52 C -0.259(2) 0.1732(9) 0.3358(7) 0.208(9) Uani 1 1 d .
H52A H -0.2146 0.1822 0.3075 0.249 Uiso 1 1 calc R
H52B H -0.3272 0.2034 0.3375 0.249 Uiso 1 1 calc R
H52C H -0.2912 0.1295 0.3339 0.249 Uiso 1 1 calc R
C53 C 0.0190(4) 0.2697(2) 0.30842(17) 0.073(3) Uani 1 1 d .
C54 C 0.0081(4) 0.3403(2) 0.30794(17) 0.073(3) Uani 1 1 d R
C55 C 0.0134(4) 0.3753(2) 0.35113(17) 0.102(4) Uani 1 1 d R
H55 H 0.0260 0.3537 0.3807 0.122 Uiso 1 1 calc R
C56 C -0.0001(4) 0.4427(2) 0.35010(17) 0.125(5) Uani 1 1 d R
H56 H 0.0035 0.4661 0.3790 0.150 Uiso 1 1 calc R
C57 C -0.0189(4) 0.4750(2) 0.30590(17) 0.090(3) Uani 1 1 d R
C58 C -0.0242(4) 0.4400(2) 0.26271(17) 0.148(6) Uani 1 1 d R
H58 H -0.0368 0.4616 0.2331 0.178 Uiso 1 1 calc R
C59 C -0.0107(4) 0.3726(2) 0.26373(17) 0.158(7) Uani 1 1 d R
H59 H -0.0143 0.3492 0.2348 0.189 Uiso 1 1 calc R
C60 C -0.0257(16) 0.5514(5) 0.3057(5) 0.118(4) Uani 1 1 d .
C61 C 0.1093(19) 0.5785(7) 0.3108(7) 0.199(8) Uani 1 1 d .
H61A H 0.1559 0.5614 0.2852 0.238 Uiso 1 1 calc R
H61B H 0.1500 0.5658 0.3417 0.238 Uiso 1 1 calc R
H61C H 0.1066 0.6252 0.3087 0.238 Uiso 1 1 calc R
C62 C -0.093(2) 0.5755(6) 0.3475(7) 0.230(11) Uani 1 1 d .
H62A H -0.1009 0.6220 0.3457 0.276 Uiso 1 1 calc R
H62B H -0.0462 0.5636 0.3774 0.276 Uiso 1 1 calc R
H62C H -0.1760 0.5562 0.3464 0.276 Uiso 1 1 calc R
C63 C -0.083(2) 0.5740(6) 0.2587(6) 0.228(11) Uani 1 1 d .
H63A H -0.1637 0.5537 0.2519 0.273 Uiso 1 1 calc R
H63B H -0.0285 0.5628 0.2337 0.273 Uiso 1 1 calc R
H63C H -0.0932 0.6205 0.2595 0.273 Uiso 1 1 calc R

loop_
_atom_site_aniso_label
_atom_site_aniso_U_11
_atom_site_aniso_U_22
_atom_site_aniso_U_33
_atom_site_aniso_U_23
_atom_site_aniso_U_13
_atom_site_aniso_U_12
O1 0.122(9) 0.080(6) 0.366(18) -0.036(8) 0.017(10) 0.024(6)
O2 0.118(8) 0.083(6) 0.340(17) -0.048(8) 0.035(9) -0.029(6)
O3 0.105(5) 0.077(4) 0.049(4) -0.008(3) -0.018(4) 0.002(3)
O4 0.094(6) 0.061(5) 0.268(12) -0.028(6) 0.005(7) 0.020(4)
O5 0.084(6) 0.054(4) 0.337(15) -0.024(6) 0.045(8) -0.023(4)
O6 0.145(6) 0.051(3) 0.070(5) -0.006(3) -0.027(4) 0.005(4)
O7 0.102(7) 0.079(5) 0.304(14) 0.043(7) 0.043(8) 0.032(5)
O8 0.112(8) 0.087(6) 0.217(10) 0.035(6) 0.010(7) -0.026(5)
O9 0.153(7) 0.077(4) 0.077(5) -0.006(4) -0.013(5) -0.006(4)
N1 0.111(10) 0.056(6) 0.142(9) -0.014(5) 0.017(7) -0.009(6)
N2 0.084(6) 0.059(5) 0.056(5) -0.006(4) 0.018(4) -0.002(4)
N3 0.078(8) 0.052(6) 0.171(10) 0.000(6) 0.002(7) 0.007(6)
N4 0.104(6) 0.031(4) 0.049(4) 0.002(3) -0.010(4) -0.004(4)
N5 0.090(9) 0.078(7) 0.124(8) 0.011(6) 0.011(7) -0.012(6)
N6 0.095(6) 0.053(4) 0.056(5) 0.000(4) 0.003(4) 0.004(4)
C1 0.074(8) 0.073(7) 0.072(7) 0.005(5) 0.007(6) -0.002(5)
C2 0.072(8) 0.070(7) 0.205(14) -0.012(7) 0.031(8) 0.005(6)
C3 0.059(7) 0.076(7) 0.194(13) -0.019(7) 0.019(8) 0.008(6)
C4 0.069(7) 0.058(6) 0.063(6) -0.001(5) 0.003(5) -0.004(5)
C5 0.081(8) 0.062(6) 0.142(10) -0.013(6) 0.025(7) 0.004(6)
C6 0.062(8) 0.104(9) 0.154(11) -0.018(8) 0.035(8) -0.002(6)
C7 0.196(18) 0.106(11) 0.22(2) -0.030(13) 0.090(17) -0.050(11)
C8 0.29(3) 0.185(19) 0.27(3) 0.05(2) 0.13(3) -0.063(18)
C9 0.048(13) 0.147(14) 0.64(5) -0.15(2) -0.01(2) 0.004(11)
C10 0.083(17) 0.21(2) 0.67(6) -0.13(3) -0.05(2) 0.002(16)
C11 0.059(6) 0.052(5) 0.057(6) 0.003(5) -0.011(5) -0.001(4)
C12 0.059(6) 0.078(6) 0.061(6) -0.013(5) 0.002(5) 0.005(5)
C13 0.144(11) 0.088(8) 0.070(8) -0.017(6) 0.008(7) -0.001(7)
C14 0.174(13) 0.084(8) 0.083(8) -0.015(7) -0.001(8) -0.002(8)
C15 0.105(9) 0.080(7) 0.101(9) -0.030(7) 0.027(7) -0.019(6)
C16 0.141(11) 0.063(6) 0.097(9) -0.007(6) 0.035(8) -0.011(6)
C17 0.111(9) 0.073(6) 0.072(7) 0.003(5) 0.010(6) -0.002(6)
C18 0.197(15) 0.071(7) 0.122(11) -0.036(7) 0.027(10) -0.035(9)
C19 0.34(3) 0.111(11) 0.197(19) -0.077(12) 0.016(18) -0.004(13)
C20 0.49(4) 0.163(16) 0.59(5) -0.25(2) 0.39(4) -0.22(3)
C21 0.37(3) 0.123(13) 0.38(3) -0.111(17) -0.15(3) 0.115(19)
C22 0.061(7) 0.034(5) 0.099(7) -0.002(4) 0.007(5) 0.001(5)
C23 0.074(7) 0.034(5) 0.113(8) -0.010(5) 0.002(6) 0.004(5)
C24 0.061(7) 0.066(6) 0.083(7) -0.009(5) 0.009(5) -0.004(5)
C25 0.065(7) 0.050(5) 0.060(6) -0.007(4) -0.004(5) -0.012(5)
C26 0.064(7) 0.052(5) 0.081(7) -0.003(5) -0.004(5) 0.014(5)
C27 0.063(7) 0.058(6) 0.100(8) -0.010(5) 0.004(6) 0.000(5)
C28 0.067(8) 0.076(7) 0.189(13) -0.027(7) -0.014(8) -0.004(6)
C29 0.087(10) 0.087(8) 0.32(2) -0.020(11) 0.057(12) 0.008(8)
C30 0.078(8) 0.081(7) 0.129(10) -0.019(7) 0.037(7) -0.021(6)
C31 0.188(17) 0.212(17) 0.212(18) -0.105(14) 0.137(15) -0.114(14)
C32 0.093(7) 0.045(5) 0.051(6) -0.010(5) 0.002(5) -0.010(5)
C33 0.066(6) 0.046(5) 0.051(6) -0.003(4) 0.008(5) 0.001(4)
C34 0.118(9) 0.055(6) 0.070(7) 0.000(5) 0.016(6) -0.009(5)
C35 0.147(11) 0.051(5) 0.070(7) -0.009(5) 0.030(7) 0.009(6)
C36 0.075(7) 0.053(5) 0.084(7) 0.011(5) 0.024(5) -0.003(4)
C37 0.171(12) 0.052(6) 0.069(7) 0.005(5) 0.044(7) -0.001(6)
C38 0.163(11) 0.053(6) 0.074(7) -0.001(5) 0.018(7) 0.003(6)
C39 0.123(10) 0.050(6) 0.110(9) -0.014(6) 0.020(8) -0.013(6)
C40 0.29(3) 0.057(9) 0.53(5) -0.062(16) -0.02(3) -0.061(13)
C41 0.42(3) 0.058(7) 0.250(19) -0.024(10) 0.24(2) 0.014(12)
C42 0.61(5) 0.056(8) 0.192(18) 0.034(10) 0.02(2) 0.076(16)
C43 0.077(8) 0.075(7) 0.076(7) 0.018(5) 0.016(6) -0.017(6)
C44 0.092(9) 0.062(6) 0.116(9) 0.010(6) 0.020(7) 0.013(6)
C45 0.052(7) 0.097(7) 0.082(7) 0.004(6) 0.018(5) 0.008(6)
C46 0.067(7) 0.061(6) 0.077(7) 0.002(5) 0.013(5) -0.011(5)
C47 0.066(8) 0.069(7) 0.158(11) 0.011(7) 0.008(7) 0.015(6)
C48 0.054(7) 0.080(7) 0.180(13) 0.011(7) 0.009(7) 0.005(6)
C49 0.091(10) 0.104(9) 0.182(15) -0.018(10) 0.064(10) 0.007(7)
C50 0.186(18) 0.172(16) 0.30(3) -0.070(17) 0.151(19) -0.023(13)
C51 0.101(12) 0.130(12) 0.24(2) 0.024(12) 0.001(12) -0.013(9)
C52 0.19(2) 0.204(19) 0.22(2) 0.051(15) -0.033(17) 0.036(15)
C53 0.091(8) 0.068(6) 0.063(7) 0.002(5) 0.012(6) -0.002(5)
C54 0.076(7) 0.070(6) 0.071(7) 0.004(5) -0.012(6) 0.003(5)
C55 0.168(12) 0.072(7) 0.064(7) 0.003(6) 0.005(7) 0.010(7)
C56 0.232(16) 0.069(7) 0.075(8) 0.007(6) 0.023(9) 0.035(8)
C57 0.102(9) 0.072(6) 0.092(8) 0.008(6) -0.003(7) 0.003(6)
C58 0.28(2) 0.100(9) 0.062(8) 0.009(7) 0.010(10) -0.015(11)
C59 0.31(2) 0.073(8) 0.082(9) 0.004(7) -0.030(11) 0.018(10)
C60 0.185(15) 0.076(8) 0.096(10) 0.019(7) 0.019(10) 0.017(9)
C61 0.25(2) 0.106(11) 0.24(2) 0.023(12) 0.014(18) -0.038(13)
C62 0.39(3) 0.072(8) 0.25(2) 0.035(11) 0.19(2) 0.064(13)
C63 0.42(3) 0.086(9) 0.165(16) 0.037(10) -0.066(18) 0.038(14)

loop_
_atom_type_symbol
_atom_type_description
_atom_type_scat_dispersion_real
_atom_type_scat_dispersion_imag
_atom_type_scat_source
C C 0.0033 0.0016 'International Tables Vol C Tables 4.2.6.8 and 6.1.1.4'
H H 0.0000 0.0000 'International Tables Vol C Tables 4.2.6.8 and 6.1.1.4'
N N 0.0061 0.0033 'International Tables Vol C Tables 4.2.6.8 and 6.1.1.4'
O O 0.0106 0.0060 'International Tables Vol C Tables 4.2.6.8 and 6.1.1.4'

loop_
_geom_angle_atom_site_label_1
_geom_angle_atom_site_label_2
_geom_angle_atom_site_label_3
_geom_angle
O1 N1 O2 122.3(11)
O1 N1 C1 119.5(11)
O2 N1 C1 117.9(11)
C11 N2 C4 120.7(6)
O4 N3 O5 123.8(9)
O4 N3 C22 117.7(9)
O5 N3 C22 118.3(9)
C32 N4 C25 121.5(5)
O7 N5 O8 124.8(10)
O7 N5 C43 116.1(10)
O8 N5 C43 119.0(10)
C53 N6 C46 125.9(4)
C2 C1 C6 120.0
C2 C1 N1 118.7(6)
C6 C1 N1 121.3(6)
C3 C2 C1 120.0
C2 C3 C4 120.0
C2 C3 C9 121.1(7)
C4 C3 C9 117.9(7)
N2 C4 C5 118.5(3)
N2 C4 C3 121.1(3)
C5 C4 C3 120.0
C4 C5 C6 120.0
C4 C5 C7 121.1(5)
C6 C5 C7 117.6(6)
C5 C6 C1 120.0
C8 C7 C5 99(2)
C10 C9 C3 126(3)
O3 C11 N2 123.3(5)
O3 C11 C12 120.5(3)
N2 C11 C12 116.1(3)
C13 C12 C17 120.0
C13 C12 C11 124.1
C17 C12 C11 115.9
C14 C13 C12 120.0
C13 C14 C15 120.0
C16 C15 C14 120.0
C16 C15 C18 119.6(6)
C14 C15 C18 120.2(6)
C15 C16 C17 120.0
C12 C17 C16 120.0
C20 C18 C19 107.8(18)
C20 C18 C21 108.2(17)
C19 C18 C21 106.8(15)
C20 C18 C15 107.5(12)
C19 C18 C15 113.4(11)
C21 C18 C15 112.9(10)
C23 C22 C27 120.0
C23 C22 N3 120.6(5)
C27 C22 N3 119.4(5)
C24 C23 C22 120.00(6)
C23 C24 C25 120.0
C23 C24 C30 118.6(4)
C25 C24 C30 121.4(5)
N4 C25 C26 118.7(4)
N4 C25 C24 121.2(3)
C26 C25 C24 120.0
C25 C26 C27 120.00(7)
C25 C26 C28 121.7(4)
C27 C26 C28 118.1(4)
C26 C27 C22 120.0
C29 C28 C26 122.5(9)
C31 C30 C24 114.6(11)
O6 C32 N4 122.8(4)
O6 C32 C33 117.1(3)
N4 C32 C33 120.0(3)
C34 C33 C38 120.0
C34 C33 C32 120.8
C38 C33 C32 119.1
C33 C34 C35 120.0
C34 C35 C36 120.0
C37 C36 C35 120.0
C37 C36 C39 119.7(5)
C35 C36 C39 120.2(5)
C38 C37 C36 120.0
C37 C38 C33 120.0
C41 C39 C40 106.1(15)
C41 C39 C36 113.4(9)
C40 C39 C36 102.9(9)
C41 C39 C42 118.0(12)
C40 C39 C42 101.1(14)
C36 C39 C42 113.0(7)
C44 C43 C48 120.0
C44 C43 N5 120.3(6)
C48 C43 N5 119.7(6)
C43 C44 C45 120.00(6)
C46 C45 C44 120.00(8)
C46 C45 C49 115.9(5)
C44 C45 C49 124.0(5)
C45 C46 C47 120.0
C45 C46 N6 126.3(3)
C47 C46 N6 113.7(3)
C48 C47 C46 120.00(6)
C48 C47 C51 114.3(5)
C46 C47 C51 124.0(5)
C47 C48 C43 120.00(7)
C50 C49 C45 111.2(14)
C52 C51 C47 105.4(17)
O9 C53 N6 120.9(4)
O9 C53 C54 119.6(3)
N6 C53 C54 119.5(2)
C55 C54 C59 120.0
C55 C54 C53 120.7
C59 C54 C53 119.3
C56 C55 C54 120.0
C57 C56 C55 120.0
C56 C57 C58 120.0
C56 C57 C60 118.9(5)
C58 C57 C60 121.0(5)
C57 C58 C59 120.0
C58 C59 C54 120.0
C63 C60 C62 113.2(15)
C63 C60 C61 106.4(14)
C62 C60 C61 108.3(15)
C63 C60 C57 109.5(10)
C62 C60 C57 110.7(10)
C61 C60 C57 108.6(11)

loop_
_geom_bond_atom_site_label_1
_geom_bond_atom_site_label_2
_geom_bond_distance
O1 N1 1.161(12)
O2 N1 1.172(12)
O3 C11 1.193(7)
O4 N3 1.187(10)
O5 N3 1.189(10)
O6 C32 1.250(7)
O7 N5 1.175(11)
O8 N5 1.187(11)
O9 C53 1.261(7)
N1 C1 1.440(9)
N2 C11 1.330(8)
N2 C4 1.377(7)
N3 C22 1.448(9)
N4 C32 1.295(7)
N4 C25 1.368(6)
N5 C43 1.443(10)
N6 C53 1.304(5)
N6 C46 1.416(5)
C1 C2 1.3900
C1 C6 1.3900
C2 C3 1.3900
C3 C4 1.3900
C3 C9 1.5402(11)
C4 C5 1.3900
C5 C6 1.3900
C5 C7 1.671(19)
C7 C8 1.26(2)
C9 C10 0.98(3)
C11 C12 1.5048
C12 C13 1.3900
C12 C17 1.3900
C13 C14 1.3900
C14 C15 1.3900
C15 C16 1.3900
C15 C18 1.541(11)
C16 C17 1.3900
C18 C20 1.42(2)
C18 C19 1.435(19)
C18 C21 1.520(17)
C22 C23 1.3900(13)
C22 C27 1.3900
C23 C24 1.3900(11)
C24 C25 1.3900
C24 C30 1.469(11)
C25 C26 1.3900(14)
C26 C27 1.3900
C26 C28 1.505(11)
C28 C29 1.349(15)
C30 C31 1.356(16)
C32 C33 1.4901
C33 C34 1.3900
C33 C38 1.3900
C34 C35 1.3900
C35 C36 1.3900
C36 C37 1.3900
C36 C39 1.538(9)
C37 C38 1.3900
C39 C41 1.452(16)
C39 C40 1.51(2)
C39 C42 1.594(11)
C43 C44 1.3900
C43 C48 1.3900
C44 C45 1.3900
C45 C46 1.3900
C45 C49 1.439(13)
C46 C47 1.3900(13)
C47 C48 1.3900
C47 C51 1.650(16)
C49 C50 1.35(2)
C51 C52 1.310(19)
C53 C54 1.4524
C54 C55 1.3900
C54 C59 1.3900
C55 C56 1.3900
C56 C57 1.3900
C57 C58 1.3900
C57 C60 1.569(11)
C58 C59 1.3900
C60 C63 1.465(17)
C60 C62 1.490(17)
C60 C61 1.53(2)
